data_2106859
loop_
_publ_author_name
'Clegg, W.'
'Glemser, O.'
'Harms, K.'
'Hartmann, G.'
'Mews, R.'
'Noltemeyer, M.'
'Sheldrick, G. M.'

_publ_section_title
;
 Crystal Structures of Thionitrosyl Hexafluoroantimonate(V) and
 Thionitrosyl Undecafluorodiantimonate(V) at 293 K and of Thionitrosyl
 Undecafluorodiantimonate(V) at 121.5 K: The Effect of Thermal Motion on
 the Apparent NS Bond Length
;
_journal_coden_ASTM ACBCAR
_journal_issue 3
_journal_name_full
;
 Acta Crystallographica, Section B: Structural Crystallography and
 Crystal Chemistry
;
_journal_page_first 548
_journal_page_last 552
_journal_paper_doi 10.1107/s0567740881003555
_journal_volume 37
_journal_year 1981
_chemical_formula_sum 'F11 N S Sb2'
_chemical_name_systematic 'N S Sb2 F11'
_space_group_IT_number 14
_symmetry_space_group_name_Hall '-P 2ybc'
_symmetry_space_group_name_H-M 'P 1 21/c 1'
_cell_angle_alpha 90
_cell_angle_beta 91.89
_cell_angle_gamma 90
_cell_formula_units_Z 4
_cell_length_a 8.374
_cell_length_b 11.792
_cell_length_c 10.108
_cell_volume 997.584
_citation_journal_id_ASTM ACBCAR
_cod_data_source_file Clegg_ACBCAR_1981_1277.cif
_cod_data_source_block F11N1S1Sb2
_cod_original_cell_volume 997.5836
_cod_original_formula_sum 'F11 N1 S1 Sb2'
_cod_database_code 2106859

loop_
_symmetry_equiv_pos_as_xyz
x,y,z
-x,y+1/2,-z+1/2
-x,-y,-z
x,-y-1/2,z-1/2

loop_
_atom_site_label
_atom_site_type_symbol
_atom_site_fract_x
_atom_site_fract_y
_atom_site_fract_z
_atom_site_occupancy
_atom_site_U_iso_or_equiv
F4 F-1 0.3776 0.2612 0.5437 1 0.0
F1 F-1 0.2844 0.3913 0.3413 1 0.0
S1 S-2 0.791 0.4417 0.2393 1 0.0
F3 F-1 0.233 0.1709 0.3367 1 0.0
F5 F-1 0.1353 0.4018 0.5666 1 0.0
F6 F-1 0.0785 0.1761 0.5663 1 0.0
F10 F-1 0.2667 0.6003 0.4415 1 0.0
N1 N+3 0.7522 0.3937 0.1209 1 0.0
F11 F-1 0.1024 0.5472 0.2279 1 0.0
F2 F-1 -0.0046 0.3107 0.3611 1 0.0
Sb2 Sb+5 0.317 0.5518 0.2754 1 0.0
F7 F-1 0.368 0.4841 0.1181 1 0.0
Sb1 Sb+5 0.1803 0.2782 0.4615 1 0.0
F8 F-1 0.5263 0.5274 0.332 1 0.0
F9 F-1 0.3481 0.6965 0.215 1 0.0
